data_2212632
loop_
_publ_author_name
'Witko, Stephanie M.'
'Davison, Mark'
'Thompson, Hugh W.'
'Lalancette, Roger A.'

_publ_section_title
;
 3-(4-Oxocyclohexyl)propionic acid monohydrate: hydrogen bonding in the
 hydrate of a \z-keto acid
;
_journal_coeditor_code LH2301
_journal_issue 3
_journal_name_full 'Acta Crystallographica Section E'
_journal_page_first o1173
_journal_page_last o1175
_journal_paper_doi 10.1107/S1600536807004795
_journal_volume 63
_journal_year 2007
_chemical_formula_moiety 'C9 H14 O3, H2 O'
_chemical_formula_sum 'C9 H16 O4'
_chemical_formula_weight 188.22
_chemical_melting_point 326
_chemical_name_common 'cyclohexanone-4-propionic acid'
_chemical_name_systematic
;
3-(4-Oxocyclohexyl)propionic acid monohydrate
;
_space_group_IT_number 2
_symmetry_cell_setting triclinic
_symmetry_space_group_name_Hall '-P 1'
_symmetry_space_group_name_H-M 'P -1'
_atom_sites_solution_hydrogens geom
_atom_sites_solution_primary direct
_atom_sites_solution_secondary difmap
_audit_creation_method SHELXL-97
_cell_angle_alpha 90.852(2)
_cell_angle_beta 106.9030(10)
_cell_angle_gamma 90.778(2)
_cell_formula_units_Z 2
_cell_length_a 7.4636(2)
_cell_length_b 7.9944(3)
_cell_length_c 8.4817(3)
_cell_measurement_reflns_used 3199
_cell_measurement_temperature 100(2)
_cell_measurement_theta_max 64.88
_cell_measurement_theta_min 5.45
_cell_volume 484.08(3)
_computing_cell_refinement SMART
_computing_data_collection 'SMART (Bruker, 2000)'
_computing_data_reduction 'SAINT-Plus (Bruker, 2000)'
_computing_molecular_graphics 'SHELXTL (Bruker, 2000)'
_computing_publication_material SHELXTL
_computing_structure_refinement 'SHELXL-97 (Sheldrick, 1997)'
_computing_structure_solution 'SHELXS-97 (Sheldrick, 1997)'
_diffrn_ambient_temperature 100(2)
_diffrn_measured_fraction_theta_full 0.931
_diffrn_measured_fraction_theta_max 0.931
_diffrn_measurement_device_type 'Bruker SMART CCD APEX-II area-detector'
_diffrn_measurement_method '\f and \w'
_diffrn_radiation_monochromator graphite
_diffrn_radiation_source 'fine-focus sealed tube'
_diffrn_radiation_type CuK\a
_diffrn_radiation_wavelength 1.54178
_diffrn_reflns_av_R_equivalents 0.010
_diffrn_reflns_av_sigmaI/netI 0.012
_diffrn_reflns_limit_h_max 8
_diffrn_reflns_limit_h_min -8
_diffrn_reflns_limit_k_max 9
_diffrn_reflns_limit_k_min -9
_diffrn_reflns_limit_l_max 9
_diffrn_reflns_limit_l_min -9
_diffrn_reflns_number 3199
_diffrn_reflns_theta_full 64.88
_diffrn_reflns_theta_max 64.9
_diffrn_reflns_theta_min 5.45
_diffrn_standards_decay_% 0
_diffrn_standards_number 0
_exptl_absorpt_coefficient_mu 0.841
_exptl_absorpt_correction_T_max 0.941
_exptl_absorpt_correction_T_min 0.869
_exptl_absorpt_correction_type multi-scan
_exptl_absorpt_process_details '(SADABS; Sheldrick, 2001)'
_exptl_crystal_colour colourless
_exptl_crystal_density_diffrn 1.291
_exptl_crystal_density_method 'not measured'
_exptl_crystal_description block
_exptl_crystal_F_000 204
_exptl_crystal_size_max 0.22
_exptl_crystal_size_mid 0.17
_exptl_crystal_size_min 0.08
_refine_diff_density_max 0.22
_refine_diff_density_min -0.18
_refine_ls_extinction_coef 0.0038(13)
_refine_ls_extinction_expression Fc^*^=kFc[1+0.001xFc^2^\l^3^/sin(2\q)]^-1/4^
_refine_ls_extinction_method SHELXL97
_refine_ls_goodness_of_fit_ref 1.06
_refine_ls_hydrogen_treatment mixed
_refine_ls_matrix_type full
_refine_ls_number_parameters 128
_refine_ls_number_reflns 1524
_refine_ls_number_restraints 0
_refine_ls_restrained_S_all 1.06
_refine_ls_R_factor_all 0.033
_refine_ls_R_factor_gt 0.031
_refine_ls_shift/su_max 0.00
_refine_ls_shift/su_mean 0.00
_refine_ls_structure_factor_coef Fsqd
_refine_ls_weighting_details 'calc w=1/[\s^2^(Fo^2^)+(0.0441P)^2^+0.1704P] where P=(Fo^2^+2Fc^2^)/3'
_refine_ls_weighting_scheme calc
_refine_ls_wR_factor_gt 0.083
_refine_ls_wR_factor_ref 0.086
_reflns_number_gt 1402
_reflns_number_total 1524
_reflns_threshold_expression I>2\s(I)
_cod_data_source_file lh2301.cif
_cod_data_source_block I
_cod_depositor_comments
;
The following automatic conversions were performed:
'_symmetry_cell_setting' value 'Triclinic' changed to 'triclinic'
according to '/home/saulius/struct/CIF-dictionaries/cif_core.dic'
dictionary named 'cif_core.dic' version 2.4.1 from 2010-06-29.

Automatic conversion script
Id: cif_fix_enum 1527 2010-12-29 10:47:43Z saulius 

The following automatic conversions were performed:

'_symmetry_cell_setting' value 'Triclinic' changed to 'triclinic'
according to /home/saulius/struct/CIF-dictionaries/cif_core.dic
dictionary named 'cif_core.dic' version 2.4.1 from 2010-06-29.

Automatic conversion script
Id: cif_fix_values 1715 2011-07-08 13:25:40Z adriana 
;
_cod_database_code 2212632
_cod_database_fobs_code 2212632

loop_
_symmetry_equiv_pos_as_xyz
'x, y, z'
'-x, -y, -z'

loop_
_atom_site_type_symbol
_atom_site_label
_atom_site_fract_x
_atom_site_fract_y
_atom_site_fract_z
_atom_site_U_iso_or_equiv
_atom_site_adp_type
_atom_site_calc_flag
_atom_site_refinement_flags
_atom_site_occupancy
O O1 0.43881(12) 0.20680(11) -0.05401(10) 0.0239(3) Uani d . 1
C C1 0.32314(17) 0.19412(16) 0.39011(15) 0.0193(3) Uani d . 1
H H1A 0.3494 0.0777 0.4312 0.023 Uiso calc R 1
O O2 0.10888(13) 0.46580(11) 0.74499(11) 0.0250(3) Uani d . 1
C C2 0.17108(17) 0.18539(16) 0.22356(15) 0.0199(3) Uani d . 1
H H2A 0.1358 0.3004 0.1865 0.024 Uiso calc R 1
H H2B 0.0584 0.1278 0.2371 0.024 Uiso calc R 1
O O3 -0.09635(13) 0.25624(12) 0.73677(11) 0.0251(3) Uani d . 1
H H3 -0.1290 0.3188 0.8036 0.038 Uiso calc R 1
C C3 0.23702(18) 0.09181(17) 0.09093(15) 0.0215(3) Uani d . 1
H H3A 0.2534 -0.0278 0.1192 0.026 Uiso calc R 1
H H3B 0.1401 0.0991 -0.0168 0.026 Uiso calc R 1
C C4 0.41831(18) 0.16404(15) 0.07739(15) 0.0200(3) Uani d . 1
O O4 -0.25491(15) 0.41010(13) 0.93165(12) 0.0274(3) Uani d . 1
H H4A -0.204(3) 0.445(3) 1.025(3) 0.051(6) Uiso d . 1
H H4B -0.353(3) 0.343(3) 0.940(3) 0.061(6) Uiso d . 1
C C5 0.57229(18) 0.17934(18) 0.23759(16) 0.0240(3) Uani d . 1
H H5A 0.6802 0.2418 0.2202 0.029 Uiso calc R 1
H H5B 0.6148 0.0664 0.2764 0.029 Uiso calc R 1
C C6 0.50335(18) 0.27070(17) 0.36871(15) 0.0227(3) Uani d . 1
H H6A 0.6026 0.2685 0.4755 0.027 Uiso calc R 1
H H6B 0.4815 0.3892 0.3377 0.027 Uiso calc R 1
C C7 0.26440(18) 0.29753(16) 0.51985(15) 0.0213(3) Uani d . 1
H H7A 0.3699 0.3022 0.6226 0.026 Uiso calc R 1
H H7B 0.2408 0.4134 0.4804 0.026 Uiso calc R 1
C C8 0.09139(18) 0.23090(17) 0.55953(15) 0.0221(3) Uani d . 1
H H8A -0.0153 0.2294 0.4576 0.026 Uiso calc R 1
H H8B 0.1134 0.1140 0.5963 0.026 Uiso calc R 1
C C9 0.03898(17) 0.33118(16) 0.69024(15) 0.0200(3) Uani d . 1

loop_
_atom_site_aniso_label
_atom_site_aniso_U_11
_atom_site_aniso_U_22
_atom_site_aniso_U_33
_atom_site_aniso_U_12
_atom_site_aniso_U_13
_atom_site_aniso_U_23
O1 0.0269(5) 0.0263(5) 0.0204(5) -0.0005(4) 0.0100(4) 0.0007(4)
C1 0.0210(6) 0.0182(7) 0.0183(6) -0.0011(5) 0.0050(5) 0.0007(5)
O2 0.0279(5) 0.0217(5) 0.0261(5) -0.0028(4) 0.0095(4) -0.0053(4)
C2 0.0186(6) 0.0218(7) 0.0194(6) -0.0016(5) 0.0060(5) -0.0014(5)
O3 0.0285(5) 0.0250(5) 0.0245(5) -0.0042(4) 0.0126(4) -0.0037(4)
C3 0.0225(6) 0.0230(7) 0.0186(6) -0.0028(5) 0.0058(5) -0.0023(5)
C4 0.0236(7) 0.0160(7) 0.0219(7) 0.0016(5) 0.0090(5) -0.0009(5)
O4 0.0306(6) 0.0311(6) 0.0229(5) -0.0069(4) 0.0123(4) -0.0040(4)
C5 0.0193(6) 0.0312(8) 0.0220(7) -0.0010(5) 0.0068(5) 0.0021(5)
C6 0.0206(7) 0.0268(7) 0.0190(6) -0.0038(5) 0.0035(5) -0.0004(5)
C7 0.0231(7) 0.0206(7) 0.0193(6) -0.0025(5) 0.0050(5) -0.0021(5)
C8 0.0236(7) 0.0212(7) 0.0207(6) -0.0026(5) 0.0058(5) -0.0027(5)
C9 0.0198(6) 0.0201(7) 0.0182(6) 0.0017(5) 0.0027(5) 0.0022(5)

loop_
_atom_type_symbol
_atom_type_description
_atom_type_scat_dispersion_real
_atom_type_scat_dispersion_imag
_atom_type_scat_source
C C 0.0181 0.0091 'International Tables Vol C Tables 4.2.6.8 and 6.1.1.4'
H H 0.0000 0.0000 'International Tables Vol C Tables 4.2.6.8 and 6.1.1.4'
O O 0.0492 0.0322 'International Tables Vol C Tables 4.2.6.8 and 6.1.1.4'

loop_
_geom_angle_atom_site_label_1
_geom_angle_atom_site_label_2
_geom_angle_atom_site_label_3
_geom_angle
_geom_angle_publ_flag
C6 C1 C7 108.81(10) ?
C6 C1 C2 109.86(10) ?
C7 C1 C2 112.53(10) ?
C6 C1 H1A 108.5 ?
C7 C1 H1A 108.5 ?
C2 C1 H1A 108.5 ?
C1 C2 C3 112.02(10) ?
C1 C2 H2A 109.2 ?
C3 C2 H2A 109.2 ?
C1 C2 H2B 109.2 ?
C3 C2 H2B 109.2 ?
H2A C2 H2B 107.9 ?
C9 O3 H3 109.5 ?
C4 C3 C2 111.33(10) ?
C4 C3 H3A 109.4 ?
C2 C3 H3A 109.4 ?
C4 C3 H3B 109.4 ?
C2 C3 H3B 109.4 ?
H3A C3 H3B 108.0 ?
O1 C4 C3 122.31(11) ?
O1 C4 C5 122.78(12) ?
C3 C4 C5 114.91(11) ?
H4A O4 H4B 105.5(19) ?
C4 C5 C6 110.62(10) ?
C4 C5 H5A 109.5 ?
C6 C5 H5A 109.5 ?
C4 C5 H5B 109.5 ?
C6 C5 H5B 109.5 ?
H5A C5 H5B 108.1 ?
C1 C6 C5 113.24(11) ?
C1 C6 H6A 108.9 ?
C5 C6 H6A 108.9 ?
C1 C6 H6B 108.9 ?
C5 C6 H6B 108.9 ?
H6A C6 H6B 107.7 ?
C8 C7 C1 114.59(11) ?
C8 C7 H7A 108.6 ?
C1 C7 H7A 108.6 ?
C8 C7 H7B 108.6 ?
C1 C7 H7B 108.6 ?
H7A C7 H7B 107.6 ?
C9 C8 C7 113.83(11) ?
C9 C8 H8A 108.8 ?
C7 C8 H8A 108.8 ?
C9 C8 H8B 108.8 ?
C7 C8 H8B 108.8 ?
H8A C8 H8B 107.7 ?
O2 C9 O3 123.78(12) ?
O2 C9 C8 124.54(12) y
O3 C9 C8 111.67(11) y

loop_
_geom_bond_atom_site_label_1
_geom_bond_atom_site_label_2
_geom_bond_distance
_geom_bond_publ_flag
O1 C4 1.2212(16) ?
C1 C6 1.5296(17) ?
C1 C7 1.5329(17) ?
C1 C2 1.5334(16) ?
C1 H1A 1.0000 ?
O2 C9 1.2145(16) y
C2 C3 1.5409(17) ?
C2 H2A 0.9900 ?
C2 H2B 0.9900 ?
O3 C9 1.3257(16) y
O3 H3 0.8400 ?
C3 C4 1.4995(18) ?
C3 H3A 0.9900 ?
C3 H3B 0.9900 ?
C4 C5 1.5051(17) ?
O4 H4A 0.82(2) ?
O4 H4B 0.92(2) ?
C5 C6 1.5343(18) ?
C5 H5A 0.9900 ?
C5 H5B 0.9900 ?
C6 H6A 0.9900 ?
C6 H6B 0.9900 ?
C7 C8 1.5178(18) ?
C7 H7A 0.9900 ?
C7 H7B 0.9900 ?
C8 C9 1.5031(17) ?
C8 H8A 0.9900 ?
C8 H8B 0.9900 ?

loop_
_geom_hbond_atom_site_label_D
_geom_hbond_atom_site_label_H
_geom_hbond_atom_site_label_A
_geom_hbond_site_symmetry_A
_geom_hbond_distance_DH
_geom_hbond_distance_HA
_geom_hbond_distance_DA
_geom_hbond_angle_DHA
_geom_hbond_publ_flag
O3 H3 O4 1_555 0.84 1.78 2.6004(13) 163 yes
O4 H4A O2 2_567 0.82(2) 1.99(2) 2.8010(14) 174(2) yes
O4 H4B O1 1_456 0.92(2) 1.90(2) 2.8193(14) 178(2) yes

loop_
_geom_torsion_atom_site_label_1
_geom_torsion_atom_site_label_2
_geom_torsion_atom_site_label_3
_geom_torsion_atom_site_label_4
_geom_torsion
C6 C1 C2 C3 54.55(14)
C7 C1 C2 C3 175.95(11)
C1 C2 C3 C4 -53.28(14)
C2 C3 C4 O1 -127.88(12)
C2 C3 C4 C5 52.22(14)
O1 C4 C5 C6 128.61(13)
C3 C4 C5 C6 -51.49(15)
C7 C1 C6 C5 -178.45(10)
C2 C1 C6 C5 -54.85(14)
C4 C5 C6 C1 52.71(15)
C6 C1 C7 C8 -177.37(10)
C2 C1 C7 C8 60.63(15)
C1 C7 C8 C9 178.43(10)
C7 C8 C9 O2 9.84(18)
C7 C8 C9 O3 -171.43(10)

loop_
_cod_related_entry_id
_cod_related_entry_database
_cod_related_entry_code
1 ChemSpider 21125175
